data_4036762
loop_
_publ_author_name
'Sandzhieva, Maria A.'
'Kazakova, Anna N.'
'Boyarskaya, Irina A.'
'Ivanov, Alexandr Yu'
'Nenajdenko, Valentine G.'
'Vasilyev, Aleksander V.'

_publ_section_title
;
 Friedel-Crafts Alkylation of Arenes with 2-Halogeno-2-CF3-styrenes under
 Superacidic Conditions. Access to Trifluoromethylated Ethanes and
 Ethenes.
;
_journal_issue 12
_journal_name_full 'The Journal of organic chemistry'
_journal_page_first 5032
_journal_page_last 5045
_journal_paper_doi 10.1021/acs.joc.6b00419
_journal_volume 81
_journal_year 2016
_chemical_formula_moiety 'C19 H20 Br F3'
_chemical_formula_sum 'C19 H20 Br F3'
_chemical_formula_weight 385.26
_space_group_crystal_system monoclinic
_space_group_IT_number 14
_space_group_name_Hall '-P 2ybc'
_space_group_name_H-M_alt 'P 1 21/c 1'
_atom_sites_solution_hydrogens geom
_audit_creation_date 2015-10-13
_audit_creation_method
;
Olex2 1.2
(compiled 2015.09.30 svn.r3233 for OlexSys, GUI svn.r5103)
;
_cell_angle_alpha 90
_cell_angle_beta 131.354(10)
_cell_angle_gamma 90
_cell_formula_units_Z 4
_cell_length_a 10.5693(7)
_cell_length_b 10.6960(4)
_cell_length_c 19.7220(12)
_cell_measurement_reflns_used 3566
_cell_measurement_temperature 100.01(10)
_cell_measurement_theta_max 75.9570
_cell_measurement_theta_min 4.7580
_cell_volume 1673.6(3)
_computing_cell_refinement
;
CrysAlisPro, Agilent Technologies,
Version 1.171.37.35 (release 13-08-2014 CrysAlis171 .NET)
(compiled Aug 13 2014,18:06:01)
;
_computing_data_collection
;
CrysAlisPro, Agilent Technologies,
Version 1.171.37.35 (release 13-08-2014 CrysAlis171 .NET)
(compiled Aug 13 2014,18:06:01)
;
_computing_data_reduction
;
CrysAlisPro, Agilent Technologies,
Version 1.171.37.35 (release 13-08-2014 CrysAlis171 .NET)
(compiled Aug 13 2014,18:06:01)
;
_computing_molecular_graphics 'Olex2 (Dolomanov et al., 2009)'
_computing_publication_material 'Olex2 (Dolomanov et al., 2009)'
_computing_structure_refinement 'ShelXL (Sheldrick, 2015)'
_computing_structure_solution 'ShelXS (Sheldrick, 2008)'
_diffrn_ambient_environment N~2~
_diffrn_ambient_temperature 100.01(10)
_diffrn_detector 'CCD plate'
_diffrn_detector_area_resol_mean 10.3829
_diffrn_detector_type Atlas
_diffrn_measured_fraction_theta_full 1.000
_diffrn_measured_fraction_theta_max 1.000
_diffrn_measurement_details
;
#__ type_ start__ end____ width___ exp.time_
  1 omega  -50.00   25.00   1.0000    1.1450
omega____ theta____ kappa____ phi______ frames
    -      -41.4354   38.0000   60.0000 75

#__ type_ start__ end____ width___ exp.time_
  2 omega   87.00  124.00   1.0000    1.1450
omega____ theta____ kappa____ phi______ frames
    -       41.4354  178.0000   30.0000 37

#__ type_ start__ end____ width___ exp.time_
  3 omega   38.00  158.00   1.0000    4.5750
omega____ theta____ kappa____ phi______ frames
    -      112.0000  -15.0000    0.0000 120

#__ type_ start__ end____ width___ exp.time_
  4 omega   77.00  120.00   1.0000    4.5750
omega____ theta____ kappa____ phi______ frames
    -      112.0000 -125.0000 -120.0000 43

#__ type_ start__ end____ width___ exp.time_
  5 omega   73.00  105.00   1.0000    4.5750
omega____ theta____ kappa____ phi______ frames
    -      112.0000  -95.0000   30.0000 32

#__ type_ start__ end____ width___ exp.time_
  6 omega   48.00   95.00   1.0000    4.5750
omega____ theta____ kappa____ phi______ frames
    -      112.0000  -45.0000   60.0000 47

#__ type_ start__ end____ width___ exp.time_
  7 omega   39.00  119.00   1.0000    4.5750
omega____ theta____ kappa____ phi______ frames
    -      112.0000 -125.0000   30.0000 80

#__ type_ start__ end____ width___ exp.time_
  8 omega   40.00   91.00   1.0000    4.5750
omega____ theta____ kappa____ phi______ frames
    -      112.0000  -45.0000 -120.0000 51

#__ type_ start__ end____ width___ exp.time_
  9 omega   36.00   80.00   1.0000    4.5750
omega____ theta____ kappa____ phi______ frames
    -      112.0000  -30.0000  -30.0000 44

#__ type_ start__ end____ width___ exp.time_
 10 omega   35.00  102.00   1.0000    4.5750
omega____ theta____ kappa____ phi______ frames
    -      112.0000  -95.0000   90.0000 67

#__ type_ start__ end____ width___ exp.time_
 11 omega   33.00   73.00   1.0000    4.5750
omega____ theta____ kappa____ phi______ frames
    -      112.0000  -95.0000 -180.0000 40

#__ type_ start__ end____ width___ exp.time_
 12 omega -116.00  -54.00   1.0000    1.1450
omega____ theta____ kappa____ phi______ frames
    -      -41.4354  -38.0000   90.0000 62

#__ type_ start__ end____ width___ exp.time_
 13 omega -113.00  -36.00   1.0000    1.1450
omega____ theta____ kappa____ phi______ frames
    -      -41.4354  178.0000   90.0000 77

#__ type_ start__ end____ width___ exp.time_
 14 omega  -37.00   13.00   1.0000    1.1450
omega____ theta____ kappa____ phi______ frames
    -      -41.4354   38.0000  120.0000 50
;
_diffrn_measurement_device 'four-circle diffractometer'
_diffrn_measurement_device_type 'SuperNova, Dual, Cu at zero, Atlas'
_diffrn_measurement_method '\w scans'
_diffrn_orient_matrix_UB_11 -0.0137649000
_diffrn_orient_matrix_UB_12 0.0398900000
_diffrn_orient_matrix_UB_13 -0.0797724000
_diffrn_orient_matrix_UB_21 -0.0077399000
_diffrn_orient_matrix_UB_22 0.1381680000
_diffrn_orient_matrix_UB_23 0.0190400000
_diffrn_orient_matrix_UB_31 0.1934727000
_diffrn_orient_matrix_UB_32 0.0085022000
_diffrn_orient_matrix_UB_33 0.0641731000
_diffrn_radiation_monochromator mirror
_diffrn_radiation_probe x-ray
_diffrn_radiation_type CuK\a
_diffrn_radiation_wavelength 1.54184
_diffrn_reflns_av_R_equivalents 0.0320
_diffrn_reflns_av_unetI/netI 0.0400
_diffrn_reflns_Laue_measured_fraction_full 1.000
_diffrn_reflns_Laue_measured_fraction_max 1.000
_diffrn_reflns_limit_h_max 12
_diffrn_reflns_limit_h_min -10
_diffrn_reflns_limit_k_max 13
_diffrn_reflns_limit_k_min -12
_diffrn_reflns_limit_l_max 24
_diffrn_reflns_limit_l_min -23
_diffrn_reflns_number 7739
_diffrn_reflns_point_group_measured_fraction_full 1.000
_diffrn_reflns_point_group_measured_fraction_max 1.000
_diffrn_reflns_theta_full 67.684
_diffrn_reflns_theta_max 69.994
_diffrn_reflns_theta_min 4.770
_diffrn_source 'sealed X-ray tube'
_diffrn_source_type 'SuperNova (Cu) X-ray Source'
_exptl_absorpt_coefficient_mu 3.589
_exptl_absorpt_correction_T_max 1.00000
_exptl_absorpt_correction_T_min 0.67554
_exptl_absorpt_correction_type multi-scan
_exptl_absorpt_process_details
;
CrysAlisPro, Agilent Technologies,
Version 1.171.37.35 (release 13-08-2014 CrysAlis171 .NET)
(compiled Aug 13 2014,18:06:01)
Empirical absorption correction using spherical harmonics,
 implemented in SCALE3 ABSPACK scaling algorithm.
;
_exptl_crystal_colour colourless
_exptl_crystal_colour_primary colourless
_exptl_crystal_density_diffrn 1.529
_exptl_crystal_description block
_exptl_crystal_F_000 784
_exptl_crystal_size_max 0.2
_exptl_crystal_size_mid 0.2
_exptl_crystal_size_min 0.2
_refine_diff_density_max 0.592
_refine_diff_density_min -0.253
_refine_diff_density_rms 0.060
_refine_ls_extinction_method none
_refine_ls_goodness_of_fit_ref 1.029
_refine_ls_hydrogen_treatment constr
_refine_ls_matrix_type full
_refine_ls_number_parameters 246
_refine_ls_number_reflns 3166
_refine_ls_number_restraints 0
_refine_ls_restrained_S_all 1.029
_refine_ls_R_factor_all 0.0423
_refine_ls_R_factor_gt 0.0340
_refine_ls_shift/su_max 0.002
_refine_ls_shift/su_mean 0.000
_refine_ls_structure_factor_coef Fsqd
_refine_ls_weighting_details 'w=1/[\s^2^(Fo^2^)+(0.0468P)^2^+0.2673P] where P=(Fo^2^+2Fc^2^)/3'
_refine_ls_weighting_scheme calc
_refine_ls_wR_factor_gt 0.0829
_refine_ls_wR_factor_ref 0.0895
_reflns_Friedel_coverage 0.000
_reflns_number_gt 2693
_reflns_number_total 3166
_reflns_threshold_expression 'I > 2\s(I)'
_cod_data_source_file jo6b00419_si_001.cif
_cod_data_source_block 103-129-2915_amp5
_cod_database_code 4036762
_chemical_oxdiff_formula 'C19 H20 Br F3'
_shelx_space_group_comment
;
The symmetry employed for this shelxl refinement is uniquely defined
by the following loop, which should always be used as a source of
symmetry information in preference to the above space-group names.
They are only intended as comments.
;
_reflns_odcompleteness_completeness 99.97
_reflns_odcompleteness_iscentric 1
_reflns_odcompleteness_theta 72.42
_olex2_refinement_description
;
1. Fixed Uiso
 At 1.2 times of:
  All C(H) groups, All C(H,H) groups
 At 1.5 times of:
  All C(H,H,H) groups
2. Uiso/Uaniso restraints and constraints
Uanis(C1A) = Uanis(Br1A)
Uanis(Br1) = Uanis(C1)
3. Others
 Sof(Br1A)=Sof(F1A)=Sof(C1A)=Sof(F2A)=Sof(H2B)=Sof(F3A)=1-FVAR(1)
 Sof(Br1)=Sof(F1)=Sof(C1)=Sof(F2)=Sof(H2A)=Sof(F3)=FVAR(1)
4.a Ternary CH refined with riding coordinates:
 C2(H2A), C2(H2B), C3(H3)
4.b Aromatic/amide H refined with riding coordinates:
 C6(H6), C7(H7), C9(H9), C14(H14), C15(H15), C17(H17)
4.c Idealised Me refined as rotating group:
 C10(H10A,H10B,H10C), C11(H11A,H11B,H11C), C18(H18A,H18B,H18C), C19(H19A,H19B,
 H19C)
;
_shelx_shelxl_version_number 2014/7
_olex2_submission_special_instructions 'No special instructions were received'

loop_
_space_group_symop_operation_xyz
'x, y, z'
'-x, y+1/2, -z+1/2'
'-x, -y, -z'
'x, -y-1/2, z-1/2'

loop_
_atom_site_label
_atom_site_type_symbol
_atom_site_fract_x
_atom_site_fract_y
_atom_site_fract_z
_atom_site_U_iso_or_equiv
_atom_site_adp_type
_atom_site_occupancy
_atom_site_site_symmetry_order
_atom_site_calc_flag
_atom_site_refinement_flags_posn
_atom_site_refinement_flags_occupancy
_atom_site_disorder_assembly
_atom_site_disorder_group
Br1 Br 1.02559(3) 0.16522(3) 0.45581(2) 0.03050(14) Uani 0.8079(15) 1 d . P A 1
Br1A Br 0.8392(2) 0.4359(2) 0.34823(10) 0.0407(6) Uani 0.1921(15) 1 d . P A 2
F1 F 1.0061(2) 0.41151(17) 0.37866(11) 0.0349(4) Uani 0.8079(15) 1 d . P A 1
F1A F 1.0452(10) 0.1409(8) 0.5126(5) 0.0392(18) Uani 0.1921(15) 1 d . P A 2
C1 C 0.8628(5) 0.3873(4) 0.3610(3) 0.03050(14) Uani 0.8079(15) 1 d . P A 1
C1A C 1.0092(18) 0.233(2) 0.4526(10) 0.0407(6) Uani 0.1921(15) 1 d . P A 2
F2 F 0.7572(2) 0.33393(17) 0.27950(10) 0.0363(4) Uani 0.8079(15) 1 d . P A 1
F2A F 0.9343(9) 0.1606(8) 0.3756(5) 0.0429(19) Uani 0.1921(15) 1 d . P A 2
C2 C 0.8910(3) 0.3122(2) 0.43545(14) 0.0280(5) Uani 1 1 d . . . .
H2A H 0.9564 0.3626 0.4907 0.034 Uiso 0.8079(15) 1 calc R P A 1
H2B H 0.9502 0.3595 0.4917 0.034 Uiso 0.1921(15) 1 calc R P A 2
F3 F 0.7962(3) 0.5000(2) 0.35341(13) 0.0371(4) Uani 0.8079(15) 1 d . P A 1
F3A F 1.1479(9) 0.2683(8) 0.4782(5) 0.0428(18) Uani 0.1921(15) 1 d . P A 2
C3 C 0.7304(3) 0.2636(2) 0.41423(14) 0.0271(4) Uani 1 1 d . . . .
H3 H 0.6813 0.1997 0.3673 0.033 Uiso 1 1 calc R . . .
C4 C 0.5958(3) 0.3647(2) 0.37653(15) 0.0294(5) Uani 1 1 d . . . .
C5 C 0.4443(3) 0.3619(3) 0.28523(17) 0.0374(6) Uani 1 1 d . . . .
C6 C 0.3270(3) 0.4564(3) 0.25659(19) 0.0458(7) Uani 1 1 d . . . .
H6 H 0.2256 0.4559 0.1970 0.055 Uiso 1 1 calc R . . .
C7 C 0.3558(3) 0.5506(3) 0.3133(2) 0.0484(7) Uani 1 1 d . . . .
H7 H 0.2743 0.6118 0.2913 0.058 Uiso 1 1 calc R . . .
C8 C 0.5056(3) 0.5550(3) 0.4032(2) 0.0401(6) Uani 1 1 d . . . .
C9 C 0.6228(3) 0.4605(2) 0.43274(16) 0.0324(5) Uani 1 1 d . . . .
H9 H 0.7234 0.4613 0.4926 0.039 Uiso 1 1 calc R . . .
C10 C 0.5419(4) 0.6584(3) 0.4660(2) 0.0522(7) Uani 1 1 d . . . .
H10A H 0.5993 0.6246 0.5250 0.078 Uiso 1 1 calc GR . . .
H10B H 0.4379 0.6960 0.4434 0.078 Uiso 1 1 calc GR . . .
H10C H 0.6117 0.7205 0.4695 0.078 Uiso 1 1 calc GR . . .
C11 C 0.4030(3) 0.2653(3) 0.21820(17) 0.0484(7) Uani 1 1 d . . . .
H11A H 0.4752 0.2762 0.2051 0.073 Uiso 1 1 calc GR . . .
H11B H 0.2876 0.2744 0.1636 0.073 Uiso 1 1 calc GR . . .
H11C H 0.4199 0.1834 0.2429 0.073 Uiso 1 1 calc GR . . .
C12 C 0.7750(3) 0.1991(2) 0.49723(14) 0.0272(4) Uani 1 1 d . . . .
C13 C 0.6915(3) 0.0897(2) 0.48729(15) 0.0300(5) Uani 1 1 d . . . .
C14 C 0.7357(3) 0.0347(2) 0.56462(17) 0.0348(5) Uani 1 1 d . . . .
H14 H 0.6827 -0.0390 0.5589 0.042 Uiso 1 1 calc R . . .
C15 C 0.8556(3) 0.0862(2) 0.64928(16) 0.0355(5) Uani 1 1 d . . . .
H15 H 0.8813 0.0473 0.6993 0.043 Uiso 1 1 calc R . . .
C16 C 0.9381(3) 0.1955(2) 0.66055(16) 0.0332(5) Uani 1 1 d . . . .
C17 C 0.8964(3) 0.2495(2) 0.58377(15) 0.0297(5) Uani 1 1 d . . . .
H17 H 0.9518 0.3223 0.5903 0.036 Uiso 1 1 calc R . . .
C18 C 0.5555(3) 0.0306(2) 0.39600(16) 0.0377(5) Uani 1 1 d . . . .
H18A H 0.4613 0.0866 0.3593 0.057 Uiso 1 1 calc GR . . .
H18B H 0.5196 -0.0463 0.4038 0.057 Uiso 1 1 calc GR . . .
H18C H 0.5991 0.0141 0.3670 0.057 Uiso 1 1 calc GR . . .
C19 C 1.0679(3) 0.2549(3) 0.75229(16) 0.0406(6) Uani 1 1 d . . . .
H19A H 1.1359 0.3118 0.7506 0.061 Uiso 1 1 calc GR . . .
H19B H 1.1383 0.1910 0.7964 0.061 Uiso 1 1 calc GR . . .
H19C H 1.0120 0.2995 0.7683 0.061 Uiso 1 1 calc GR . . .

loop_
_atom_site_aniso_label
_atom_site_aniso_U_11
_atom_site_aniso_U_22
_atom_site_aniso_U_33
_atom_site_aniso_U_23
_atom_site_aniso_U_13
_atom_site_aniso_U_12
Br1 0.02515(16) 0.0312(2) 0.0288(2) 0.00206(13) 0.01509(13) 0.00284(12)
Br1A 0.0382(9) 0.0449(13) 0.0374(8) 0.0089(7) 0.0242(7) -0.0024(8)
F1 0.0324(8) 0.0386(10) 0.0360(8) 0.0026(7) 0.0236(7) -0.0032(7)
F1A 0.046(4) 0.044(4) 0.038(4) 0.007(3) 0.032(3) 0.001(3)
C1 0.02515(16) 0.0312(2) 0.0288(2) 0.00206(13) 0.01509(13) 0.00284(12)
C1A 0.0382(9) 0.0449(13) 0.0374(8) 0.0089(7) 0.0242(7) -0.0024(8)
F2 0.0369(8) 0.0397(10) 0.0226(7) 0.0008(7) 0.0154(7) -0.0058(8)
F2A 0.035(4) 0.047(5) 0.027(4) -0.014(3) 0.012(3) -0.005(3)
C2 0.0253(10) 0.0290(12) 0.0242(9) 0.0021(9) 0.0140(8) -0.0006(9)
F3 0.0436(10) 0.0258(10) 0.0493(11) 0.0077(8) 0.0339(9) 0.0062(9)
F3A 0.029(3) 0.051(5) 0.045(4) 0.005(4) 0.023(3) -0.002(3)
C3 0.0239(9) 0.0259(11) 0.0249(9) 0.0003(8) 0.0133(8) -0.0023(9)
C4 0.0251(10) 0.0264(11) 0.0330(11) 0.0075(9) 0.0175(9) 0.0009(9)
C5 0.0250(10) 0.0355(14) 0.0357(12) 0.0096(10) 0.0133(10) -0.0026(10)
C6 0.0247(10) 0.0436(16) 0.0484(14) 0.0172(13) 0.0153(11) 0.0024(11)
C7 0.0356(12) 0.0395(15) 0.0685(18) 0.0237(14) 0.0337(13) 0.0127(11)
C8 0.0436(13) 0.0309(13) 0.0590(15) 0.0131(12) 0.0395(13) 0.0079(11)
C9 0.0300(10) 0.0310(12) 0.0364(11) 0.0075(10) 0.0220(10) 0.0034(9)
C10 0.0685(18) 0.0352(15) 0.077(2) 0.0132(14) 0.0580(18) 0.0147(14)
C11 0.0366(12) 0.0419(16) 0.0296(12) 0.0049(11) 0.0061(10) -0.0075(12)
C12 0.0257(9) 0.0270(11) 0.0280(10) 0.0051(9) 0.0173(8) 0.0055(9)
C13 0.0315(10) 0.0273(12) 0.0345(11) 0.0017(9) 0.0232(9) 0.0031(9)
C14 0.0432(12) 0.0270(12) 0.0449(13) 0.0047(10) 0.0337(11) 0.0031(10)
C15 0.0445(12) 0.0330(13) 0.0353(11) 0.0083(10) 0.0291(10) 0.0089(11)
C16 0.0321(11) 0.0351(13) 0.0305(11) 0.0054(10) 0.0199(9) 0.0077(10)
C17 0.0287(10) 0.0264(11) 0.0296(10) 0.0034(9) 0.0175(9) 0.0017(9)
C18 0.0438(13) 0.0319(13) 0.0383(12) -0.0033(10) 0.0275(11) -0.0071(11)
C19 0.0434(12) 0.0442(15) 0.0313(11) 0.0012(11) 0.0234(10) 0.0030(12)

loop_
_atom_type_symbol
_atom_type_description
_atom_type_scat_dispersion_real
_atom_type_scat_dispersion_imag
_atom_type_scat_source
C C 0.0181 0.0091 'International Tables Vol C Tables 4.2.6.8 and 6.1.1.4'
H H 0.0000 0.0000 'International Tables Vol C Tables 4.2.6.8 and 6.1.1.4'
Br Br -0.6763 1.2805 'International Tables Vol C Tables 4.2.6.8 and 6.1.1.4'
F F 0.0727 0.0534 'International Tables Vol C Tables 4.2.6.8 and 6.1.1.4'

loop_
_geom_angle_atom_site_label_1
_geom_angle_atom_site_label_2
_geom_angle_atom_site_label_3
_geom_angle
F1 C1 C2 112.7(3)
F1 C1 F3 105.9(3)
F2 C1 F1 107.4(3)
F2 C1 C2 114.3(3)
F2 C1 F3 106.7(3)
F3 C1 C2 109.4(3)
F1A C1A F2A 99.8(14)
C2 C1A F1A 110.3(11)
C2 C1A F2A 108.0(10)
F3A C1A F1A 106.4(12)
F3A C1A F2A 106.0(13)
F3A C1A C2 123.7(17)
C1 C2 Br1 105.8(2)
C1 C2 C3 115.9(2)
C1A C2 Br1A 108.8(7)
C1A C2 C3 121.7(8)
C3 C2 Br1 107.60(15)
C3 C2 Br1A 111.88(15)
C4 C3 C2 113.34(19)
C4 C3 C12 111.52(18)
C12 C3 C2 110.71(17)
C5 C4 C3 120.7(2)
C9 C4 C3 119.7(2)
C9 C4 C5 119.6(2)
C4 C5 C11 124.3(2)
C6 C5 C4 117.1(3)
C6 C5 C11 118.6(2)
C7 C6 C5 122.5(2)
C6 C7 C8 120.8(3)
C7 C8 C10 121.8(3)
C9 C8 C7 117.2(3)
C9 C8 C10 121.0(3)
C4 C9 C8 122.8(2)
C13 C12 C3 120.4(2)
C17 C12 C3 121.0(2)
C17 C12 C13 118.6(2)
C12 C13 C18 122.1(2)
C14 C13 C12 118.3(2)
C14 C13 C18 119.5(2)
C15 C14 C13 122.1(2)
C14 C15 C16 120.6(2)
C15 C16 C17 117.5(2)
C15 C16 C19 121.6(2)
C17 C16 C19 120.8(2)
C16 C17 C12 122.9(2)

loop_
_geom_bond_atom_site_label_1
_geom_bond_atom_site_label_2
_geom_bond_distance
Br1 C2 1.975(2)
Br1A C2 1.940(3)
F1 C1 1.336(4)
F1A C1A 1.387(18)
C1 F2 1.335(4)
C1 C2 1.521(5)
C1 F3 1.354(4)
C1A F2A 1.40(2)
C1A C2 1.35(2)
C1A F3A 1.253(16)
C2 C3 1.545(3)
C3 C4 1.533(3)
C3 C12 1.536(3)
C4 C5 1.413(3)
C4 C9 1.393(4)
C5 C6 1.398(4)
C5 C11 1.498(4)
C6 C7 1.381(5)
C7 C8 1.394(4)
C8 C9 1.393(3)
C8 C10 1.509(4)
C12 C13 1.399(3)
C12 C17 1.399(3)
C13 C14 1.396(3)
C13 C18 1.512(3)
C14 C15 1.379(4)
C15 C16 1.385(4)
C16 C17 1.393(3)
C16 C19 1.510(3)
